data_7117958
loop_
_publ_author_name
'Geetha Bolla'
'Ashwini Nangia'

_publ_section_title
;
 Multicomponent ternary cocrystals of the sulfonamide group with
 pyridine-amides and lactams
;
_journal_name_full Chem.Commun.
_journal_page_first 15578
_journal_paper_doi 10.1039/C5cc06475A
_journal_volume 51
_journal_year 2015
_chemical_compound_source synthetic
_chemical_formula_moiety 'C7H7NO4S,2(C6H6 N2O)'
_chemical_formula_sum 'C19 H18 N5 O6 S'
_chemical_formula_weight 444.44
_chemical_melting_point 403
_chemical_name_common 'Sulfonamide benzoic acid; nicotinamide'
_chemical_name_systematic 'Sulfonamide benzoic acid; nicotinamide'
_space_group_IT_number 2
_symmetry_cell_setting triclinic
_symmetry_space_group_name_Hall '-P 1'
_symmetry_space_group_name_H-M 'P -1'
_atom_sites_solution_hydrogens geom
_atom_sites_solution_primary direct
_atom_sites_solution_secondary difmap
_audit_creation_method SHELXL-97
_audit_update_record
;
2015-07-22 deposited with the CCDC.
2015-08-27 downloaded from the CCDC.
;
_cell_angle_alpha 95.966(12)
_cell_angle_beta 90.050(9)
_cell_angle_gamma 95.469(10)
_cell_formula_units_Z 2
_cell_length_a 5.0179(5)
_cell_length_b 11.3168(17)
_cell_length_c 18.156(2)
_cell_measurement_reflns_used 1536
_cell_measurement_temperature 298(2)
_cell_measurement_theta_max 26.8140
_cell_measurement_theta_min 4.2240
_cell_volume 1020.7(2)
_computing_structure_refinement 'SHELXL-97 (Sheldrick, 1997)'
_computing_structure_solution 'SHELXS-97 (Sheldrick, 1990)'
_diffrn_ambient_temperature 298(2)
_diffrn_measured_fraction_theta_full 0.997
_diffrn_measured_fraction_theta_max 0.997
_diffrn_measurement_device_type 'Xcalibur, Eos, Gemini'
_diffrn_measurement_method '\w scans'
_diffrn_radiation_monochromator graphite
_diffrn_radiation_source 'fine-focus sealed tube'
_diffrn_radiation_type MoK\a
_diffrn_radiation_wavelength 0.71073
_diffrn_reflns_av_R_equivalents 0.0313
_diffrn_reflns_av_sigmaI/netI 0.0698
_diffrn_reflns_limit_h_max 6
_diffrn_reflns_limit_h_min -6
_diffrn_reflns_limit_k_max 14
_diffrn_reflns_limit_k_min -13
_diffrn_reflns_limit_l_max 16
_diffrn_reflns_limit_l_min -22
_diffrn_reflns_number 7085
_diffrn_reflns_theta_full 26.37
_diffrn_reflns_theta_max 26.37
_diffrn_reflns_theta_min 3.04
_exptl_absorpt_coefficient_mu 0.207
_exptl_absorpt_correction_T_max 1.00000
_exptl_absorpt_correction_T_min 0.94686
_exptl_absorpt_correction_type multi-scan
_exptl_crystal_colour COLORLES
_exptl_crystal_density_diffrn 1.446
_exptl_crystal_density_method 'not measured'
_exptl_crystal_description PLATE
_exptl_crystal_F_000 462
_exptl_crystal_recrystallization_method 'Re-crystallisation from solvent: EtOAc, THF'
_exptl_crystal_size_max 0.22
_exptl_crystal_size_mid 0.20
_exptl_crystal_size_min 0.18
_refine_diff_density_max 0.535
_refine_diff_density_min -0.347
_refine_diff_density_rms 0.052
_refine_ls_extinction_method none
_refine_ls_goodness_of_fit_ref 1.036
_refine_ls_hydrogen_treatment mixed
_refine_ls_matrix_type full
_refine_ls_number_parameters 298
_refine_ls_number_reflns 4153
_refine_ls_number_restraints 0
_refine_ls_restrained_S_all 1.036
_refine_ls_R_factor_all 0.0995
_refine_ls_R_factor_gt 0.0577
_refine_ls_shift/su_max 0.001
_refine_ls_shift/su_mean 0.000
_refine_ls_structure_factor_coef Fsqd
_refine_ls_weighting_details 'calc w=1/[\s^2^(Fo^2^)+(0.0533P)^2^+0.0885P] where P=(Fo^2^+2Fc^2^)/3'
_refine_ls_weighting_scheme calc
_refine_ls_wR_factor_gt 0.1214
_refine_ls_wR_factor_ref 0.1482
_reflns_number_gt 2562
_reflns_number_total 4153
_reflns_threshold_expression >2sigma(I)
_cod_data_source_file c5cc06475a2.cif
_cod_data_source_block SMBANAM12
_cod_database_code 7117958

loop_
_symmetry_equiv_pos_as_xyz
'x, y, z'
'-x, -y, -z'

loop_
_atom_site_label
_atom_site_type_symbol
_atom_site_fract_x
_atom_site_fract_y
_atom_site_fract_z
_atom_site_U_iso_or_equiv
_atom_site_adp_type
_atom_site_occupancy
_atom_site_symmetry_multiplicity
_atom_site_calc_flag
_atom_site_refinement_flags
_atom_site_disorder_assembly
_atom_site_disorder_group
S1 S 0.34677(16) 0.35347(9) 1.09212(5) 0.0568(3) Uani 1 1 d . . .
O5 O -0.3834(4) 0.87336(17) 0.53790(11) 0.0442(5) Uani 1 1 d . . .
O1 O -0.3293(4) 0.1006(2) 0.79023(12) 0.0554(6) Uani 1 1 d . . .
N3 N -0.2406(5) 1.0644(2) 0.57098(16) 0.0431(6) Uani 1 1 d . . .
N2 N 0.3397(4) 0.9495(2) 0.70997(13) 0.0427(6) Uani 1 1 d . . .
O2 O -0.1782(5) -0.0592(2) 0.82906(13) 0.0658(7) Uani 1 1 d . . .
C19 C -0.2326(5) 0.9488(2) 0.57536(15) 0.0339(6) Uani 1 1 d . . .
C15 C 0.1627(5) 0.9861(3) 0.66478(15) 0.0388(7) Uani 1 1 d . . .
H15 H 0.1715 1.0669 0.6586 0.047 Uiso 1 1 calc R . .
C14 C -0.0334(5) 0.9096(2) 0.62665(14) 0.0330(6) Uani 1 1 d . . .
N1 N 0.1545(5) 0.3147(3) 1.15748(14) 0.0508(7) Uani 1 1 d . . .
H1A H -0.003(6) 0.332(3) 1.1524(17) 0.061 Uiso 1 1 d . . .
H1B H 0.175(6) 0.234(3) 1.1627(18) 0.061 Uiso 1 1 d . . .
C18 C -0.0429(5) 0.7900(3) 0.63662(16) 0.0408(7) Uani 1 1 d . . .
H18 H -0.1728 0.7358 0.6121 0.049 Uiso 1 1 calc R . .
C1 C 0.2188(6) 0.2696(3) 1.00998(16) 0.0478(8) Uani 1 1 d . . .
C7 C -0.1861(6) 0.0472(3) 0.83388(16) 0.0438(7) Uani 1 1 d . . .
C16 C 0.3267(6) 0.8334(3) 0.71883(16) 0.0451(7) Uani 1 1 d . . .
H16 H 0.4489 0.8075 0.7506 0.054 Uiso 1 1 calc R . .
C4 C -0.0335(5) 0.1287(3) 0.89251(15) 0.0412(7) Uani 1 1 d . . .
C17 C 0.1399(6) 0.7512(3) 0.68277(17) 0.0461(7) Uani 1 1 d . . .
H17 H 0.1370 0.6707 0.6894 0.055 Uiso 1 1 calc R . .
C5 C -0.0921(6) 0.2451(3) 0.90912(16) 0.0487(8) Uani 1 1 d . . .
H5 H -0.2164 0.2763 0.8804 0.058 Uiso 1 1 calc R . .
O4 O 0.5996(4) 0.3142(3) 1.10828(14) 0.0858(9) Uani 1 1 d . . .
C3 C 0.1586(6) 0.0849(3) 0.93380(17) 0.0547(9) Uani 1 1 d . . .
H3 H 0.2026 0.0072 0.9218 0.066 Uiso 1 1 calc R . .
C6 C 0.0332(6) 0.3154(3) 0.96814(17) 0.0536(8) Uani 1 1 d . . .
H6 H -0.0080 0.3935 0.9796 0.064 Uiso 1 1 calc R . .
C2 C 0.2857(6) 0.1545(3) 0.99249(18) 0.0587(9) Uani 1 1 d . . .
H2 H 0.4152 0.1245 1.0201 0.070 Uiso 1 1 calc R . .
O6 O 0.1436(4) 0.47347(18) 0.41162(12) 0.0560(6) Uani 1 1 d . . .
N4 N 0.9084(5) 0.7235(2) 0.34940(14) 0.0467(6) Uani 1 1 d . . .
C8 C 0.5131(5) 0.5989(2) 0.37731(15) 0.0371(7) Uani 1 1 d . . .
N5 N 0.2944(5) 0.6232(2) 0.49642(14) 0.0483(7) Uani 1 1 d . . .
H5A H 0.1744 0.6026 0.5276 0.058 Uiso 1 1 calc R . .
H5B H 0.4085 0.6839 0.5080 0.058 Uiso 1 1 calc R . .
C13 C 0.3035(5) 0.5608(2) 0.43004(16) 0.0403(7) Uani 1 1 d . . .
C9 C 0.7229(5) 0.6858(2) 0.39616(16) 0.0414(7) Uani 1 1 d . . .
H9 H 0.7348 0.7202 0.4450 0.050 Uiso 1 1 calc R . .
C10 C 0.8899(6) 0.6729(3) 0.28048(18) 0.0528(8) Uani 1 1 d . . .
H10 H 1.0172 0.6978 0.2467 0.063 Uiso 1 1 calc R . .
C12 C 0.4983(6) 0.5469(3) 0.30453(18) 0.0521(8) Uani 1 1 d . . .
C11 C 0.6923(7) 0.5857(3) 0.25642(19) 0.0635(10) Uani 1 1 d . . .
H11 H 0.6887 0.5524 0.2074 0.076 Uiso 1 1 calc R . .
H1C H -0.463(8) 0.036(4) 0.754(2) 0.106(14) Uiso 1 1 d . . .
O3 O 0.3238(6) 0.4766(2) 1.08625(14) 0.0861(8) Uani 1 1 d . . .
H3A H -0.155(5) 1.116(3) 0.6003(15) 0.037(8) Uiso 1 1 d . . .
H3B H -0.373(7) 1.082(3) 0.539(2) 0.077(11) Uiso 1 1 d . . .

loop_
_atom_site_aniso_label
_atom_site_aniso_U_11
_atom_site_aniso_U_22
_atom_site_aniso_U_33
_atom_site_aniso_U_23
_atom_site_aniso_U_13
_atom_site_aniso_U_12
S1 0.0482(5) 0.0704(7) 0.0462(5) -0.0049(4) -0.0153(4) -0.0103(4)
O5 0.0467(11) 0.0346(12) 0.0480(12) -0.0052(9) -0.0182(9) -0.0020(9)
O1 0.0637(14) 0.0473(14) 0.0524(14) 0.0028(11) -0.0253(11) -0.0061(11)
N3 0.0467(15) 0.0310(15) 0.0496(17) 0.0014(13) -0.0193(12) -0.0032(12)
N2 0.0405(13) 0.0410(16) 0.0449(15) 0.0014(12) -0.0116(11) -0.0023(11)
O2 0.0857(17) 0.0450(15) 0.0653(16) -0.0032(12) -0.0277(12) 0.0085(13)
C19 0.0334(14) 0.0311(16) 0.0352(15) -0.0017(13) -0.0051(11) -0.0020(12)
C15 0.0389(15) 0.0320(16) 0.0442(17) 0.0035(13) -0.0087(12) -0.0032(12)
C14 0.0341(14) 0.0308(16) 0.0322(15) -0.0029(12) -0.0020(11) 0.0003(11)
N1 0.0488(15) 0.0579(18) 0.0452(16) -0.0026(14) -0.0096(12) 0.0122(14)
C18 0.0421(16) 0.0334(17) 0.0455(18) -0.0001(13) -0.0066(13) -0.0003(13)
C1 0.0386(16) 0.062(2) 0.0399(18) 0.0000(16) -0.0046(13) -0.0061(15)
C7 0.0433(17) 0.049(2) 0.0377(17) 0.0024(15) -0.0062(13) -0.0002(15)
C16 0.0483(17) 0.0418(19) 0.0458(18) 0.0062(15) -0.0098(13) 0.0051(14)
C4 0.0390(16) 0.0474(19) 0.0359(16) 0.0029(14) -0.0037(12) -0.0011(13)
C17 0.0521(18) 0.0329(17) 0.0528(19) 0.0039(15) -0.0113(14) 0.0020(14)
C5 0.0559(18) 0.049(2) 0.0402(18) 0.0026(15) -0.0164(14) 0.0004(15)
O4 0.0386(13) 0.139(3) 0.0713(17) -0.0233(16) -0.0182(11) 0.0045(14)
C3 0.0534(19) 0.059(2) 0.051(2) -0.0074(17) -0.0122(15) 0.0134(16)
C6 0.066(2) 0.047(2) 0.0466(19) 0.0002(16) -0.0149(15) 0.0007(16)
C2 0.0442(18) 0.075(3) 0.056(2) -0.0029(19) -0.0190(15) 0.0127(17)
O6 0.0562(13) 0.0406(13) 0.0645(15) -0.0070(11) 0.0042(11) -0.0157(10)
N4 0.0499(15) 0.0381(15) 0.0483(16) -0.0012(12) -0.0008(12) -0.0086(11)
C8 0.0399(15) 0.0262(15) 0.0445(17) 0.0001(13) -0.0056(12) 0.0027(12)
N5 0.0497(15) 0.0423(16) 0.0487(16) -0.0017(13) 0.0035(12) -0.0106(12)
C13 0.0429(16) 0.0301(16) 0.0465(18) 0.0003(14) -0.0031(13) -0.0002(13)
C9 0.0480(17) 0.0324(16) 0.0402(17) -0.0063(13) -0.0028(13) -0.0027(13)
C10 0.0588(19) 0.049(2) 0.049(2) 0.0041(16) 0.0041(16) -0.0052(16)
C12 0.0541(19) 0.049(2) 0.048(2) -0.0068(16) -0.0009(15) -0.0074(15)
C11 0.076(2) 0.064(2) 0.044(2) -0.0151(17) -0.0049(17) -0.0082(19)
O3 0.128(2) 0.0509(17) 0.0716(18) 0.0045(14) -0.0352(16) -0.0287(15)

loop_
_atom_type_symbol
_atom_type_description
_atom_type_scat_dispersion_real
_atom_type_scat_dispersion_imag
_atom_type_scat_source
C C 0.0033 0.0016 'International Tables Vol C Tables 4.2.6.8 and 6.1.1.4'
H H 0.0000 0.0000 'International Tables Vol C Tables 4.2.6.8 and 6.1.1.4'
N N 0.0061 0.0033 'International Tables Vol C Tables 4.2.6.8 and 6.1.1.4'
O O 0.0106 0.0060 'International Tables Vol C Tables 4.2.6.8 and 6.1.1.4'
S S 0.1246 0.1234 'International Tables Vol C Tables 4.2.6.8 and 6.1.1.4'

loop_
_geom_angle_atom_site_label_1
_geom_angle_atom_site_label_2
_geom_angle_atom_site_label_3
_geom_angle
_geom_angle_site_symmetry_1
_geom_angle_site_symmetry_3
O4 S1 O3 120.14(18) . .
O4 S1 N1 105.30(16) . .
O3 S1 N1 107.37(16) . .
O4 S1 C1 108.06(15) . .
O3 S1 C1 108.75(16) . .
N1 S1 C1 106.41(15) . .
C15 N2 C16 118.4(3) . .
O5 C19 N3 121.6(3) . .
O5 C19 C14 119.6(2) . .
N3 C19 C14 118.8(2) . .
N2 C15 C14 123.1(3) . .
C15 C14 C18 117.5(3) . .
C15 C14 C19 123.9(2) . .
C18 C14 C19 118.6(2) . .
C17 C18 C14 119.9(3) . .
C6 C1 C2 120.5(3) . .
C6 C1 S1 119.4(3) . .
C2 C1 S1 119.8(2) . .
O2 C7 O1 123.6(3) . .
O2 C7 C4 121.8(3) . .
O1 C7 C4 114.6(3) . .
N2 C16 C17 122.4(3) . .
C3 C4 C5 119.3(3) . .
C3 C4 C7 119.4(3) . .
C5 C4 C7 121.1(3) . .
C16 C17 C18 118.7(3) . .
C6 C5 C4 120.2(3) . .
C2 C3 C4 120.8(3) . .
C1 C6 C5 119.8(3) . .
C3 C2 C1 119.2(3) . .
C10 N4 C9 116.8(3) . .
C9 C8 C12 117.4(3) . .
C9 C8 C13 123.7(3) . .
C12 C8 C13 118.9(3) . .
O6 C13 N5 121.8(3) . .
O6 C13 C8 119.6(3) . .
N5 C13 C8 118.7(3) . .
N4 C9 C8 124.7(3) . .
N4 C10 C11 123.1(3) . .
C11 C12 C8 117.6(3) . .
C10 C11 C12 120.4(3) . .

loop_
_geom_bond_atom_site_label_1
_geom_bond_atom_site_label_2
_geom_bond_distance
_geom_bond_site_symmetry_2
S1 O4 1.424(2) .
S1 O3 1.424(3) .
S1 N1 1.600(3) .
S1 C1 1.768(3) .
O5 C19 1.233(3) .
O1 C7 1.300(3) .
N3 C19 1.323(4) .
N2 C15 1.332(3) .
N2 C16 1.335(4) .
O2 C7 1.203(4) .
C19 C14 1.494(4) .
C15 C14 1.381(4) .
C14 C18 1.380(4) .
C18 C17 1.374(4) .
C1 C6 1.373(4) .
C1 C2 1.381(4) .
C7 C4 1.493(4) .
C16 C17 1.371(4) .
C4 C3 1.380(4) .
C4 C5 1.380(4) .
C5 C6 1.379(4) .
C3 C2 1.376(4) .
O6 C13 1.230(3) .
N4 C10 1.320(4) .
N4 C9 1.330(3) .
C8 C9 1.387(4) .
C8 C12 1.389(4) .
C8 C13 1.487(4) .
N5 C13 1.335(3) .
C10 C11 1.368(4) .
C12 C11 1.380(4) .
